data_4510020
loop_
_publ_author_name
'Peebles, Cameron'
'Alvey, Paul M'
'Lynch, Vincent'
'Iverson, Brent L'

_publ_section_title
;
 Time-Dependent Solid State Polymorphism of a Series of Donor-Acceptor
 Dyads.
;
_journal_issue 1
_journal_name_full 'Crystal growth &amp; design'
_journal_page_first 290
_journal_page_last 299
_journal_paper_doi 10.1021/cg401522v
_journal_volume 14
_journal_year 2014
_chemical_formula_moiety 'C40 H45 N O3'
_chemical_formula_sum 'C40 H45 N O3'
_chemical_formula_weight 587.77
_chemical_name_systematic
; 
 ? 
;
_space_group_IT_number 9
_symmetry_cell_setting monoclinic
_symmetry_space_group_name_Hall 'C -2yc'
_symmetry_space_group_name_H-M 'C 1 c 1'
_atom_sites_solution_hydrogens geom
_atom_sites_solution_primary direct
_atom_sites_solution_secondary difmap
_audit_creation_method SHELXL-97
_cell_angle_alpha 90.00
_cell_angle_beta 96.876(9)
_cell_angle_gamma 90.00
_cell_formula_units_Z 4
_cell_length_a 4.6720(10)
_cell_length_b 43.934(8)
_cell_length_c 15.519(3)
_cell_measurement_reflns_used 11118
_cell_measurement_temperature 298(2)
_cell_measurement_theta_max 66.5
_cell_measurement_theta_min 6.7
_cell_volume 3162.5(11)
_computing_cell_refinement 'CrystalClear (Rigaku Inc., 2008)'
_computing_data_collection 'CrystalClear (Rigaku Inc., 2008)'
_computing_data_reduction 'CrystalClear (Rigaku Inc., 2008)'
_computing_molecular_graphics 'XP SHELXTL/PC, Siemens Analytical'
_computing_publication_material 'XP SHELXTL/PC, Siemens Analytical'
_computing_structure_refinement 'XL SHELXTL/PC, Siemens Analytical'
_computing_structure_solution
;

SIR97 - Altomare A., Burla M.C., Camalli M., Cascarano G.L., Giacovazzo C., 
Guagliardi A., Moliterni A.G.G., Polidori G.,Spagna R.
;
_diffrn_ambient_temperature 298(2)
_diffrn_measured_fraction_theta_full 0.992
_diffrn_measured_fraction_theta_max 0.992
_diffrn_measurement_device_type
;
Rigaku R-Axis Spider with Image plate detector
;
_diffrn_measurement_method \w-scans
_diffrn_radiation_monochromator graphite
_diffrn_radiation_source 'fine-focus sealed tube'
_diffrn_radiation_type CuK\a
_diffrn_radiation_wavelength 1.54180
_diffrn_reflns_av_R_equivalents 0.1978
_diffrn_reflns_av_sigmaI/netI 0.3485
_diffrn_reflns_limit_h_max 5
_diffrn_reflns_limit_h_min -5
_diffrn_reflns_limit_k_max 45
_diffrn_reflns_limit_k_min -48
_diffrn_reflns_limit_l_max 17
_diffrn_reflns_limit_l_min -15
_diffrn_reflns_number 10094
_diffrn_reflns_theta_full 60.00
_diffrn_reflns_theta_max 60.00
_diffrn_reflns_theta_min 6.69
_exptl_absorpt_coefficient_mu 0.596
_exptl_absorpt_correction_T_max 1.00
_exptl_absorpt_correction_T_min 0.227
_exptl_absorpt_correction_type multi-scan
_exptl_absorpt_process_details
;
Abscor. T. Higashi (2001). The Rigaku Corporation, Tokyo, Japan.
;
_exptl_crystal_colour red
_exptl_crystal_density_diffrn 1.234
_exptl_crystal_density_method 'not measured'
_exptl_crystal_description lath
_exptl_crystal_F_000 1264
_refine_diff_density_max 0.295
_refine_diff_density_min -0.267
_refine_diff_density_rms 0.070
_refine_ls_abs_structure_details 'Flack H D (1983), Acta Cryst. A39, 876-881'
_refine_ls_abs_structure_Flack 1.2(13)
_refine_ls_extinction_method none
_refine_ls_goodness_of_fit_ref 1.226
_refine_ls_hydrogen_treatment constr
_refine_ls_matrix_type full
_refine_ls_number_parameters 399
_refine_ls_number_reflns 3689
_refine_ls_number_restraints 266
_refine_ls_restrained_S_all 1.206
_refine_ls_R_factor_all 0.3422
_refine_ls_R_factor_gt 0.1905
_refine_ls_shift/su_max 0.045
_refine_ls_shift/su_mean 0.003
_refine_ls_structure_factor_coef Fsqd
_refine_ls_weighting_details 'calc w=1/[\s^2^(Fo^2^)+(0.0200P)^2^P] where P=(Fo^2^+2Fc^2^)/3'
_refine_ls_weighting_scheme calc
_refine_ls_wR_factor_gt 0.2675
_refine_ls_wR_factor_ref 0.3377
_reflns_number_gt 1263
_reflns_number_total 3689
_reflns_threshold_expression >2sigma(I)
_cod_data_source_file Dyad_4_Slow.cif
_cod_data_source_block shelxl
_cod_depositor_comments
;
The following automatic conversions were performed:

'_symmetry_cell_setting' value 'Monoclinic' changed to 'monoclinic'
according to
/usr/data/users/saulius/automatic-downloads/current/ACS/lib/dictionaries/cif_core.dic
dictionary named 'cif_core.dic' version 2.4.2 from 2011-04-26.

Automatic conversion script
Id: cif_fix_values 2281 2013-09-26 08:29:07Z andrius 

 Adding full bibliography for
 ./tmp-cod-update-bibliographies-29779/cifs/4510020.cif.
;
_cod_original_sg_symbol_H-M Cc
_cod_database_code 4510020

loop_
_symmetry_equiv_pos_as_xyz
'x, y, z'
'x, -y, z+1/2'
'x+1/2, y+1/2, z'
'x+1/2, -y+1/2, z+1/2'

loop_
_atom_site_label
_atom_site_type_symbol
_atom_site_fract_x
_atom_site_fract_y
_atom_site_fract_z
_atom_site_U_iso_or_equiv
_atom_site_adp_type
_atom_site_occupancy
_atom_site_symmetry_multiplicity
_atom_site_calc_flag
_atom_site_refinement_flags
N1 N -0.336(3) 0.4144(4) 0.5695(12) 0.065(5) Uani 1 1 d U
O1 O -0.171(3) 0.4227(3) 0.7132(10) 0.090(5) Uani 1 1 d U
O2 O -0.478(3) 0.4054(3) 0.4326(9) 0.092(5) Uani 1 1 d U
O3 O 1.544(3) 0.6291(3) 0.4423(9) 0.076(4) Uani 1 1 d U
C1 C 1.344(5) 0.6056(5) 0.4572(15) 0.073(7) Uani 1 1 d U
C2 C 1.208(4) 0.5888(5) 0.3945(15) 0.088(8) Uani 1 1 d U
H2 H 1.2351 0.5909 0.3364 0.106 Uiso 1 1 calc R
C3 C 1.021(4) 0.5678(5) 0.4237(13) 0.080(7) Uani 1 1 d U
H3 H 0.9087 0.5561 0.3825 0.097 Uiso 1 1 calc R
C4 C 0.991(3) 0.5631(4) 0.5082(12) 0.038(5) Uani 1 1 d U
C5 C 1.148(4) 0.5796(4) 0.5739(14) 0.062(6) Uani 1 1 d U
C6 C 1.132(4) 0.5756(5) 0.6667(16) 0.086(7) Uani 1 1 d U
H6 H 1.0045 0.5613 0.6846 0.103 Uiso 1 1 calc R
C7 C 1.291(4) 0.5913(4) 0.7250(14) 0.072(7) Uani 1 1 d U
H7 H 1.2824 0.5882 0.7839 0.087 Uiso 1 1 calc R
C8 C 1.480(4) 0.6137(5) 0.6956(14) 0.084(7) Uani 1 1 d U
H8 H 1.5855 0.6259 0.7369 0.100 Uiso 1 1 calc R
C9 C 1.513(4) 0.6180(5) 0.6132(15) 0.083(7) Uani 1 1 d U
H9 H 1.6506 0.6317 0.5977 0.100 Uiso 1 1 calc R
C10 C 1.338(4) 0.6016(4) 0.5491(14) 0.057(6) Uani 1 1 d U
C11 C 0.780(5) 0.5415(5) 0.5258(13) 0.076(7) Uani 1 1 d U
C12 C 0.632(5) 0.5212(5) 0.5498(14) 0.080(7) Uani 1 1 d U
C13 C 0.427(4) 0.4998(5) 0.5772(16) 0.072(6) Uani 1 1 d U
C14 C 0.400(3) 0.4913(4) 0.6565(11) 0.048(5) Uani 1 1 d U
H14 H 0.5164 0.5006 0.7019 0.058 Uiso 1 1 calc R
C15 C 0.205(4) 0.4687(4) 0.6770(13) 0.059(6) Uani 1 1 d U
H15 H 0.1957 0.4643 0.7353 0.071 Uiso 1 1 calc R
C16 C 0.038(3) 0.4538(4) 0.6194(11) 0.029(4) Uani 1 1 d U
C17 C 0.058(4) 0.4598(4) 0.5316(13) 0.057(6) Uani 1 1 d U
C18 C -0.119(5) 0.4444(5) 0.4622(16) 0.075(7) Uani 1 1 d U
C19 C -0.112(4) 0.4523(4) 0.3760(14) 0.073(7) Uani 1 1 d U
H19 H -0.2325 0.4424 0.3327 0.088 Uiso 1 1 calc R
C20 C 0.068(3) 0.4743(4) 0.3548(12) 0.053(6) Uani 1 1 d U
H20 H 0.0745 0.4791 0.2967 0.063 Uiso 1 1 calc R
C21 C 0.233(4) 0.4890(4) 0.4146(13) 0.063(6) Uani 1 1 d U
H21 H 0.3504 0.5042 0.3966 0.076 Uiso 1 1 calc R
C22 C 0.246(4) 0.4835(4) 0.5040(13) 0.052(6) Uani 1 1 d U
C23 C -0.175(6) 0.4294(6) 0.6350(18) 0.095(8) Uani 1 1 d U
C24 C -0.320(5) 0.4209(5) 0.4823(15) 0.074(7) Uani 1 1 d U
C25 C 1.592(4) 0.6353(4) 0.3544(12) 0.069(6) Uani 1 1 d U
H25A H 1.4091 0.6379 0.3186 0.083 Uiso 1 1 calc R
H25B H 1.6932 0.6184 0.3316 0.083 Uiso 1 1 calc R
C26 C 1.768(4) 0.6637(4) 0.3527(11) 0.061(6) Uani 1 1 d U
H26A H 1.8332 0.6659 0.2960 0.073 Uiso 1 1 calc R
H26B H 1.9369 0.6621 0.3954 0.073 Uiso 1 1 calc R
C27 C 1.597(4) 0.6918(4) 0.3721(12) 0.055(5) Uani 1 1 d U
H27A H 1.5384 0.6900 0.4298 0.065 Uiso 1 1 calc R
H27B H 1.4232 0.6928 0.3310 0.065 Uiso 1 1 calc R
C28 C 1.770(4) 0.7213(4) 0.3666(14) 0.084(7) Uani 1 1 d U
H28A H 1.8465 0.7221 0.3112 0.101 Uiso 1 1 calc R
H28B H 1.9317 0.7214 0.4122 0.101 Uiso 1 1 calc R
C29 C 1.570(4) 0.7508(4) 0.3769(13) 0.078(7) Uani 1 1 d U
H29A H 1.4037 0.7501 0.3331 0.094 Uiso 1 1 calc R
H29B H 1.5010 0.7503 0.4333 0.094 Uiso 1 1 calc R
C30 C 1.729(4) 0.7802(4) 0.3677(13) 0.070(6) Uani 1 1 d U
H30A H 1.7939 0.7813 0.3107 0.084 Uiso 1 1 calc R
H30B H 1.8976 0.7811 0.4108 0.084 Uiso 1 1 calc R
C31 C 1.529(4) 0.8075(4) 0.3801(13) 0.086(7) Uani 1 1 d U
H31A H 1.3591 0.8062 0.3378 0.104 Uiso 1 1 calc R
H31B H 1.4672 0.8065 0.4375 0.104 Uiso 1 1 calc R
C32 C 1.681(4) 0.8382(4) 0.3697(12) 0.094(8) Uani 1 1 d U
H32A H 1.8365 0.8406 0.4157 0.141 Uiso 1 1 calc R
H32B H 1.5456 0.8545 0.3721 0.141 Uiso 1 1 calc R
H32C H 1.7566 0.8387 0.3148 0.141 Uiso 1 1 calc R
C33 C -0.516(4) 0.3903(4) 0.5941(12) 0.068(6) Uani 1 1 d U
H33A H -0.6881 0.3890 0.5524 0.081 Uiso 1 1 calc R
H33B H -0.5762 0.3948 0.6504 0.081 Uiso 1 1 calc R
C34 C -0.360(4) 0.3594(4) 0.5983(12) 0.081(7) Uani 1 1 d U
H34A H -0.2770 0.3563 0.5446 0.097 Uiso 1 1 calc R
H34B H -0.2027 0.3599 0.6453 0.097 Uiso 1 1 calc R
C35 C -0.555(3) 0.3330(4) 0.6124(11) 0.059(6) Uani 1 1 d U
H35A H -0.7132 0.3323 0.5660 0.071 Uiso 1 1 calc R
H35B H -0.6343 0.3356 0.6669 0.071 Uiso 1 1 calc R
C36 C -0.386(4) 0.3036(4) 0.6143(11) 0.061(6) Uani 1 1 d U
H36A H -0.2367 0.3040 0.6635 0.073 Uiso 1 1 calc R
H36B H -0.2915 0.3023 0.5620 0.073 Uiso 1 1 calc R
C37 C -0.570(4) 0.2752(4) 0.6207(13) 0.077(7) Uani 1 1 d U
H37A H -0.7266 0.2753 0.5734 0.092 Uiso 1 1 calc R
H37B H -0.6550 0.2758 0.6747 0.092 Uiso 1 1 calc R
C38 C -0.398(4) 0.2458(4) 0.6168(12) 0.071(6) Uani 1 1 d U
H38A H -0.3144 0.2454 0.5625 0.085 Uiso 1 1 calc R
H38B H -0.2400 0.2460 0.6635 0.085 Uiso 1 1 calc R
C39 C -0.565(4) 0.2173(4) 0.6237(12) 0.070(6) Uani 1 1 d U
H39A H -0.7266 0.2173 0.5780 0.083 Uiso 1 1 calc R
H39B H -0.6440 0.2174 0.6788 0.083 Uiso 1 1 calc R
C40 C -0.394(4) 0.1880(4) 0.6172(11) 0.075(6) Uani 1 1 d U
H40A H -0.3374 0.1863 0.5599 0.113 Uiso 1 1 calc R
H40B H -0.5111 0.1709 0.6285 0.113 Uiso 1 1 calc R
H40C H -0.2250 0.1885 0.6590 0.113 Uiso 1 1 calc R

loop_
_atom_site_aniso_label
_atom_site_aniso_U_11
_atom_site_aniso_U_22
_atom_site_aniso_U_33
_atom_site_aniso_U_23
_atom_site_aniso_U_13
_atom_site_aniso_U_12
N1 0.069(9) 0.061(9) 0.069(9) 0.012(7) 0.023(7) -0.019(7)
O1 0.102(8) 0.084(8) 0.083(8) -0.007(7) 0.006(7) -0.005(7)
O2 0.101(8) 0.087(8) 0.092(9) -0.004(7) 0.023(7) 0.003(7)
O3 0.086(7) 0.069(7) 0.073(8) -0.006(7) 0.019(6) -0.008(7)
C1 0.073(10) 0.071(10) 0.079(10) 0.002(8) 0.024(8) 0.002(8)
C2 0.088(11) 0.088(11) 0.092(11) -0.008(9) 0.024(9) 0.000(9)
C3 0.086(10) 0.077(10) 0.081(10) 0.005(8) 0.020(9) 0.001(8)
C4 0.035(8) 0.042(9) 0.040(8) 0.003(7) 0.018(7) -0.007(7)
C5 0.065(10) 0.050(9) 0.068(10) -0.015(8) 0.004(8) -0.002(8)
C6 0.089(10) 0.084(10) 0.088(10) -0.014(9) 0.023(8) 0.016(8)
C7 0.072(10) 0.075(10) 0.068(10) -0.006(8) 0.005(8) 0.004(8)
C8 0.085(11) 0.083(10) 0.085(10) -0.007(8) 0.018(9) -0.003(8)
C9 0.085(11) 0.079(10) 0.087(11) 0.000(9) 0.012(9) 0.003(8)
C10 0.059(9) 0.051(10) 0.064(10) 0.004(8) 0.019(8) 0.006(8)
C11 0.082(10) 0.062(10) 0.089(10) -0.014(8) 0.030(8) 0.001(8)
C12 0.083(11) 0.076(11) 0.087(11) 0.001(9) 0.033(8) -0.003(8)
C13 0.070(10) 0.073(10) 0.076(10) 0.009(8) 0.025(8) 0.009(8)
C14 0.045(9) 0.055(9) 0.051(9) 0.021(7) 0.024(7) -0.006(8)
C15 0.066(9) 0.051(9) 0.063(9) -0.016(8) 0.020(8) -0.013(8)
C16 0.026(8) 0.029(8) 0.034(8) -0.012(7) 0.008(7) -0.011(7)
C17 0.057(9) 0.056(10) 0.061(9) 0.000(8) 0.016(8) 0.021(8)
C18 0.068(10) 0.073(10) 0.087(10) -0.007(8) 0.025(9) 0.005(8)
C19 0.070(10) 0.071(10) 0.080(10) -0.011(8) 0.014(8) -0.005(8)
C20 0.053(9) 0.048(9) 0.056(9) -0.015(8) 0.004(7) -0.009(8)
C21 0.069(9) 0.063(10) 0.061(9) -0.006(8) 0.020(8) -0.006(8)
C22 0.055(9) 0.050(9) 0.057(9) -0.011(8) 0.027(8) 0.017(8)
C23 0.095(11) 0.095(11) 0.098(11) 0.003(9) 0.020(9) 0.006(9)
C24 0.076(10) 0.073(10) 0.077(10) 0.004(9) 0.021(8) -0.003(8)
C25 0.075(10) 0.071(10) 0.065(9) 0.010(8) 0.021(8) -0.011(8)
C26 0.058(9) 0.061(9) 0.066(10) -0.004(8) 0.016(8) -0.006(8)
C27 0.047(9) 0.052(9) 0.068(9) 0.006(8) 0.018(7) -0.032(8)
C28 0.087(10) 0.083(10) 0.085(10) 0.005(8) 0.023(8) -0.003(9)
C29 0.081(10) 0.078(10) 0.076(10) 0.002(8) 0.016(8) -0.008(9)
C30 0.066(10) 0.075(10) 0.068(9) 0.011(8) 0.006(8) -0.005(8)
C31 0.084(10) 0.087(10) 0.091(10) -0.009(8) 0.023(8) -0.005(9)
C32 0.092(11) 0.098(11) 0.092(11) 0.005(8) 0.016(8) -0.008(9)
C33 0.061(10) 0.070(10) 0.075(10) 0.008(8) 0.021(8) 0.000(8)
C34 0.083(10) 0.079(10) 0.084(10) 0.006(8) 0.022(8) -0.001(9)
C35 0.058(9) 0.060(9) 0.063(9) -0.007(8) 0.018(8) 0.003(8)
C36 0.061(9) 0.060(9) 0.065(9) -0.005(8) 0.024(8) -0.003(8)
C37 0.070(10) 0.076(10) 0.083(10) -0.004(8) 0.002(8) 0.005(8)
C38 0.072(10) 0.070(9) 0.075(9) 0.000(8) 0.027(8) 0.000(8)
C39 0.069(10) 0.067(10) 0.074(9) -0.008(8) 0.015(8) 0.003(8)
C40 0.072(10) 0.071(10) 0.086(10) 0.002(8) 0.024(8) -0.005(8)

loop_
_atom_type_symbol
_atom_type_description
_atom_type_scat_dispersion_real
_atom_type_scat_dispersion_imag
_atom_type_scat_source
C C 0.0181 0.0091 'International Tables Vol C Tables 4.2.6.8 and 6.1.1.4'
H H 0.0000 0.0000 'International Tables Vol C Tables 4.2.6.8 and 6.1.1.4'
N N 0.0311 0.0180 'International Tables Vol C Tables 4.2.6.8 and 6.1.1.4'
O O 0.0492 0.0322 'International Tables Vol C Tables 4.2.6.8 and 6.1.1.4'

loop_
_geom_angle_atom_site_label_1
_geom_angle_atom_site_label_2
_geom_angle_atom_site_label_3
_geom_angle
C23 N1 C24 123(2)
C23 N1 C33 117(2)
C24 N1 C33 121(2)
C1 O3 C25 118.1(16)
C2 C1 O3 123(2)
C2 C1 C10 127(2)
O3 C1 C10 110(2)
C1 C2 C3 113(2)
C1 C2 H2 123.2
C3 C2 H2 123.3
C4 C3 C2 124(2)
C4 C3 H3 117.9
C2 C3 H3 117.9
C3 C4 C5 122(2)
C3 C4 C11 116(2)
C5 C4 C11 122(2)
C4 C5 C10 117(2)
C4 C5 C6 125(2)
C10 C5 C6 118(2)
C7 C6 C5 122(2)
C7 C6 H6 119.0
C5 C6 H6 119.0
C6 C7 C8 118(2)
C6 C7 H7 121.1
C8 C7 H7 121.1
C9 C8 C7 124(2)
C9 C8 H8 118.1
C7 C8 H8 118.1
C8 C9 C10 119(2)
C8 C9 H9 120.6
C10 C9 H9 120.6
C5 C10 C9 120(2)
C5 C10 C1 116(2)
C9 C10 C1 124(2)
C12 C11 C4 170(2)
C11 C12 C13 173(2)
C14 C13 C12 127(2)
C14 C13 C22 118(2)
C12 C13 C22 115(2)
C13 C14 C15 124(2)
C13 C14 H14 118.2
C15 C14 H14 118.2
C16 C15 C14 124(2)
C16 C15 H15 118.2
C14 C15 H15 118.2
C15 C16 C17 118.0(19)
C15 C16 C23 127(2)
C17 C16 C23 114.6(18)
C16 C17 C18 122(2)
C16 C17 C22 122.3(19)
C18 C17 C22 115(2)
C19 C18 C17 122(2)
C19 C18 C24 118(2)
C17 C18 C24 120(2)
C20 C19 C18 120(2)
C20 C19 H19 119.9
C18 C19 H19 120.0
C21 C20 C19 121(2)
C21 C20 H20 119.5
C19 C20 H20 119.5
C20 C21 C22 125(2)
C20 C21 H21 117.6
C22 C21 H21 117.6
C21 C22 C17 117(2)
C21 C22 C13 128(2)
C17 C22 C13 115(2)
O1 C23 N1 124(3)
O1 C23 C16 113(2)
N1 C23 C16 123(2)
O2 C24 N1 114(2)
O2 C24 C18 128(2)
N1 C24 C18 118(2)
O3 C25 C26 108.9(16)
O3 C25 H25A 109.9
C26 C25 H25A 109.9
O3 C25 H25B 109.9
C26 C25 H25B 109.9
H25A C25 H25B 108.3
C25 C26 C27 111.7(15)
C25 C26 H26A 109.3
C27 C26 H26A 109.3
C25 C26 H26B 109.3
C27 C26 H26B 109.3
H26A C26 H26B 107.9
C26 C27 C28 112.3(15)
C26 C27 H27A 109.1
C28 C27 H27A 109.1
C26 C27 H27B 109.2
C28 C27 H27B 109.2
H27A C27 H27B 107.9
C27 C28 C29 110.9(16)
C27 C28 H28A 109.5
C29 C28 H28A 109.5
C27 C28 H28B 109.5
C29 C28 H28B 109.5
H28A C28 H28B 108.1
C30 C29 C28 112.4(16)
C30 C29 H29A 109.1
C28 C29 H29A 109.1
C30 C29 H29B 109.1
C28 C29 H29B 109.1
H29A C29 H29B 107.9
C29 C30 C31 109.9(16)
C29 C30 H30A 109.7
C31 C30 H30A 109.7
C29 C30 H30B 109.7
C31 C30 H30B 109.7
H30A C30 H30B 108.2
C32 C31 C30 111.8(15)
C32 C31 H31A 109.3
C30 C31 H31A 109.2
C32 C31 H31B 109.3
C30 C31 H31B 109.3
H31A C31 H31B 107.9
C31 C32 H32A 109.5
C31 C32 H32B 109.5
H32A C32 H32B 109.5
C31 C32 H32C 109.5
H32A C32 H32C 109.5
H32B C32 H32C 109.5
N1 C33 C34 111.8(15)
N1 C33 H33A 109.3
C34 C33 H33A 109.3
N1 C33 H33B 109.3
C34 C33 H33B 109.2
H33A C33 H33B 107.9
C35 C34 C33 113.1(15)
C35 C34 H34A 109.0
C33 C34 H34A 109.0
C35 C34 H34B 109.0
C33 C34 H34B 109.0
H34A C34 H34B 107.8
C34 C35 C36 109.7(14)
C34 C35 H35A 109.7
C36 C35 H35A 109.7
C34 C35 H35B 109.7
C36 C35 H35B 109.7
H35A C35 H35B 108.2
C35 C36 C37 113.7(15)
C35 C36 H36A 108.8
C37 C36 H36A 108.8
C35 C36 H36B 108.8
C37 C36 H36B 108.8
H36A C36 H36B 107.7
C36 C37 C38 112.6(15)
C36 C37 H37A 109.1
C38 C37 H37A 109.1
C36 C37 H37B 109.1
C38 C37 H37B 109.1
H37A C37 H37B 107.8
C39 C38 C37 115.1(15)
C39 C38 H38A 108.5
C37 C38 H38A 108.5
C39 C38 H38B 108.5
C37 C38 H38B 108.5
H38A C38 H38B 107.5
C38 C39 C40 114.8(15)
C38 C39 H39A 108.6
C40 C39 H39A 108.6
C38 C39 H39B 108.6
C40 C39 H39B 108.6
H39A C39 H39B 107.6
C39 C40 H40A 109.5
C39 C40 H40B 109.5
H40A C40 H40B 109.5
C39 C40 H40C 109.5
H40A C40 H40C 109.5
H40B C40 H40C 109.5

loop_
_geom_bond_atom_site_label_1
_geom_bond_atom_site_label_2
_geom_bond_distance
N1 C23 1.36(3)
N1 C24 1.39(2)
N1 C33 1.434(19)
O1 C23 1.25(2)
O2 C24 1.21(2)
O3 C1 1.43(2)
O3 C25 1.435(19)
C1 C2 1.32(2)
C1 C10 1.44(2)
C2 C3 1.38(2)
C2 H2 0.9300
C3 C4 1.35(2)
C3 H3 0.9300
C4 C5 1.39(2)
C4 C11 1.42(2)
C5 C10 1.40(2)
C5 C6 1.46(3)
C6 C7 1.30(2)
C6 H6 0.9300
C7 C8 1.43(2)
C7 H7 0.9300
C8 C9 1.32(2)
C8 H8 0.9300
C9 C10 1.41(2)
C9 H9 0.9300
C11 C12 1.22(2)
C12 C13 1.44(3)
C13 C14 1.31(2)
C13 C22 1.51(2)
C14 C15 1.408(19)
C14 H14 0.9300
C15 C16 1.294(18)
C15 H15 0.9300
C16 C17 1.40(2)
C16 C23 1.50(3)
C17 C18 1.45(2)
C17 C22 1.46(2)
C18 C19 1.39(2)
C18 C24 1.45(2)
C19 C20 1.35(2)
C19 H19 0.9300
C20 C21 1.30(2)
C20 H20 0.9300
C21 C22 1.40(2)
C21 H21 0.9300
C25 C26 1.50(2)
C25 H25A 0.9700
C25 H25B 0.9700
C26 C27 1.52(2)
C26 H26A 0.9700
C26 H26B 0.9700
C27 C28 1.54(2)
C27 H27A 0.9700
C27 H27B 0.9700
C28 C29 1.62(2)
C28 H28A 0.9700
C28 H28B 0.9700
C29 C30 1.51(2)
C29 H29A 0.9700
C29 H29B 0.9700
C30 C31 1.55(2)
C30 H30A 0.9700
C30 H30B 0.9700
C31 C32 1.54(2)
C31 H31A 0.9700
C31 H31B 0.9700
C32 H32A 0.9600
C32 H32B 0.9600
C32 H32C 0.9600
C33 C34 1.539(19)
C33 H33A 0.9700
C33 H33B 0.9700
C34 C35 1.51(2)
C34 H34A 0.9700
C34 H34B 0.9700
C35 C36 1.51(2)
C35 H35A 0.9700
C35 H35B 0.9700
C36 C37 1.527(19)
C36 H36A 0.9700
C36 H36B 0.9700
C37 C38 1.529(19)
C37 H37A 0.9700
C37 H37B 0.9700
C38 C39 1.49(2)
C38 H38A 0.9700
C38 H38B 0.9700
C39 C40 1.525(19)
C39 H39A 0.9700
C39 H39B 0.9700
C40 H40A 0.9600
C40 H40B 0.9600
C40 H40C 0.9600

loop_
_geom_torsion_atom_site_label_1
_geom_torsion_atom_site_label_2
_geom_torsion_atom_site_label_3
_geom_torsion_atom_site_label_4
_geom_torsion
C25 O3 C1 C2 2(3)
C25 O3 C1 C10 176.7(15)
O3 C1 C2 C3 -178.9(16)
C10 C1 C2 C3 7(3)
C1 C2 C3 C4 -4(3)
C2 C3 C4 C5 1(3)
C2 C3 C4 C11 177.4(17)
C3 C4 C5 C10 1(3)
C11 C4 C5 C10 -176.2(16)
C3 C4 C5 C6 -178.8(18)
C11 C4 C5 C6 4(3)
C4 C5 C6 C7 178.2(19)
C10 C5 C6 C7 -1(3)
C5 C6 C7 C8 2(3)
C6 C7 C8 C9 -4(3)
C7 C8 C9 C10 5(3)
C4 C5 C10 C9 -176.8(17)
C6 C5 C10 C9 3(3)
C4 C5 C10 C1 2(3)
C6 C5 C10 C1 -178.6(17)
C8 C9 C10 C5 -5(3)
C8 C9 C10 C1 176.6(18)
C2 C1 C10 C5 -6(3)
O3 C1 C10 C5 179.0(15)
C2 C1 C10 C9 172(2)
O3 C1 C10 C9 -2(3)
C12 C13 C14 C15 -175.8(18)
C22 C13 C14 C15 -3(3)
C13 C14 C15 C16 2(3)
C14 C15 C16 C17 2(2)
C14 C15 C16 C23 179.7(17)
C15 C16 C17 C18 179.9(18)
C23 C16 C17 C18 2(2)
C15 C16 C17 C22 -4(2)
C23 C16 C17 C22 177.8(16)
C16 C17 C18 C19 174.9(17)
C22 C17 C18 C19 -1(3)
C16 C17 C18 C24 -2(3)
C22 C17 C18 C24 -178.3(16)
C17 C18 C19 C20 2(3)
C24 C18 C19 C20 178.9(17)
C18 C19 C20 C21 -2(3)
C19 C20 C21 C22 1(3)
C20 C21 C22 C17 -1(3)
C20 C21 C22 C13 -178.8(18)
C16 C17 C22 C21 -175.5(15)
C18 C17 C22 C21 1(2)
C16 C17 C22 C13 3(2)
C18 C17 C22 C13 179.1(15)
C14 C13 C22 C21 178.6(18)
C12 C13 C22 C21 -8(3)
C14 C13 C22 C17 1(2)
C12 C13 C22 C17 174.4(16)
C24 N1 C23 O1 -175(2)
C33 N1 C23 O1 2(3)
C24 N1 C23 C16 -1(3)
C33 N1 C23 C16 176.0(16)
C15 C16 C23 O1 -4(3)
C17 C16 C23 O1 174.3(17)
C15 C16 C23 N1 -178.2(19)
C17 C16 C23 N1 0(3)
C23 N1 C24 O2 180(2)
C33 N1 C24 O2 3(3)
C23 N1 C24 C18 1(3)
C33 N1 C24 C18 -176.1(16)
C19 C18 C24 O2 5(3)
C17 C18 C24 O2 -178(2)
C19 C18 C24 N1 -176.4(17)
C17 C18 C24 N1 1(3)
C1 O3 C25 C26 170.7(14)
O3 C25 C26 C27 -70.1(19)
C25 C26 C27 C28 -177.5(16)
C26 C27 C28 C29 173.6(14)
C27 C28 C29 C30 -177.3(15)
C28 C29 C30 C31 -178.7(15)
C29 C30 C31 C32 -179.0(15)
C23 N1 C33 C34 -91(2)
C24 N1 C33 C34 87(2)
N1 C33 C34 C35 -172.4(16)
C33 C34 C35 C36 179.0(14)
C34 C35 C36 C37 -175.1(14)
C35 C36 C37 C38 176.5(14)
C36 C37 C38 C39 179.4(14)
C37 C38 C39 C40 178.3(15)
